data_7118367
loop_
_publ_author_name
'Yanai, Hikaru'
'Kobayashi, Osamu'
'Takada, Kenji'
'Isono, Takuya'
'Satoh, Toshifumi'
'Matsumoto, Takashi'

_publ_section_title
;
 Sequential Mukaiyama-Michael reaction induced by carbon acids.
;
_journal_issue 16
_journal_name_full 'Chemical communications (Cambridge, England)'
_journal_page_first 3280
_journal_page_last 3283
_journal_paper_doi 10.1039/c5cc10115h
_journal_volume 52
_journal_year 2016
_chemical_formula_moiety 'C25 H38 O5 Si'
_chemical_formula_sum 'C25 H38 O5 Si'
_chemical_formula_weight 446.64
_chemical_melting_point 90.0
_chemical_name_systematic 'Ethyl 2-((3R*,4S*)-3-(1-((tert-butyldimethylsilyl)oxy)cyclohexyl)-2-oxochroman-4-yl)acetate'
_space_group_IT_number 14
_symmetry_cell_setting monoclinic
_symmetry_space_group_name_Hall '-P 2yn'
_symmetry_space_group_name_H-M 'P 1 21/n 1'
_atom_sites_solution_hydrogens geom
_atom_sites_solution_primary direct
_atom_sites_solution_secondary difmap
_audit_creation_date 'October 29 2013'
_audit_creation_method SHELXL-97
_audit_update_record
;
2015-12-03 deposited with the CCDC.
2015-12-21 downloaded from the CCDC.
;
_cell_angle_alpha 90.00
_cell_angle_beta 94.7154(10)
_cell_angle_gamma 90.00
_cell_formula_units_Z 4
_cell_length_a 10.5246(7)
_cell_length_b 7.1824(5)
_cell_length_c 33.424(2)
_cell_measurement_reflns_used 5017
_cell_measurement_temperature 90
_cell_measurement_theta_max 27.52
_cell_measurement_theta_min 2.45
_cell_volume 2518.0(3)
_computing_cell_refinement 'APEX2 (Bruker AXS, 2006)'
_computing_data_collection 'APEX2 (Bruker AXS, 2006)'
_computing_data_reduction 'SAINT (Bruker AXS, 2004)'
_computing_molecular_graphics 'XSHEL (Bruker AXS,2002)'
_computing_publication_material 'XCIF (Bruker AXS, 2001)'
_computing_structure_refinement 'SHELXL-97 (Sheldrick, 1997)'
_computing_structure_solution 'SHELXS-97 (Sheldrick, 1997)'
_diffrn_ambient_temperature 90
_diffrn_detector_area_resol_mean 8.333
_diffrn_measured_fraction_theta_full 0.999
_diffrn_measured_fraction_theta_max 0.999
_diffrn_measurement_device_type 'Bruker APEXII CCD area detector'
_diffrn_measurement_method 'phi and omega scans'
_diffrn_radiation_monochromator 'Bruker Helios multilayer confocal mirror'
_diffrn_radiation_source 'Bruker TXS fine-focus rotating anode'
_diffrn_radiation_type MoK\a
_diffrn_radiation_wavelength 0.71073
_diffrn_reflns_av_R_equivalents 0.0208
_diffrn_reflns_av_sigmaI/netI 0.0241
_diffrn_reflns_limit_h_max 12
_diffrn_reflns_limit_h_min -9
_diffrn_reflns_limit_k_max 7
_diffrn_reflns_limit_k_min -8
_diffrn_reflns_limit_l_max 37
_diffrn_reflns_limit_l_min -39
_diffrn_reflns_number 11783
_diffrn_reflns_theta_full 25.03
_diffrn_reflns_theta_max 25.03
_diffrn_reflns_theta_min 2.08
_exptl_absorpt_coefficient_mu 0.124
_exptl_absorpt_correction_T_max 0.9926
_exptl_absorpt_correction_T_min 0.9648
_exptl_absorpt_correction_type analytical
_exptl_absorpt_process_details
;
Crystal Faces plugin in Bruker APEX2 software
;
_exptl_crystal_colour colorless
_exptl_crystal_density_diffrn 1.178
_exptl_crystal_density_method 'not measured'
_exptl_crystal_description block
_exptl_crystal_F_000 968
_exptl_crystal_size_max 0.29
_exptl_crystal_size_mid 0.17
_exptl_crystal_size_min 0.06
_refine_diff_density_max 0.263
_refine_diff_density_min -0.228
_refine_diff_density_rms 0.038
_refine_ls_extinction_method none
_refine_ls_goodness_of_fit_ref 1.032
_refine_ls_hydrogen_treatment constr
_refine_ls_matrix_type full
_refine_ls_number_parameters 355
_refine_ls_number_reflns 4464
_refine_ls_number_restraints 48
_refine_ls_restrained_S_all 1.029
_refine_ls_R_factor_all 0.0461
_refine_ls_R_factor_gt 0.0379
_refine_ls_shift/su_max 0.000
_refine_ls_shift/su_mean 0.000
_refine_ls_structure_factor_coef Fsqd
_refine_ls_weighting_details 'calc w=1/[\s^2^(Fo^2^)+(0.0447P)^2^+1.2637P] where P=(Fo^2^+2Fc^2^)/3'
_refine_ls_weighting_scheme calc
_refine_ls_wR_factor_gt 0.0935
_refine_ls_wR_factor_ref 0.0994
_reflns_number_gt 3789
_reflns_number_total 4464
_reflns_threshold_expression >2sigma(I)
_cod_data_source_file c5cc10115h2.cif
_cod_data_source_block 7a
_cod_depositor_comments 'Adding full bibliography for 7118367--7118375.cif.'
_cod_original_sg_symbol_H-M 'P 21/n'
_cod_database_code 7118367

loop_
_symmetry_equiv_pos_as_xyz
'x, y, z'
'-x+1/2, y+1/2, -z+1/2'
'-x, -y, -z'
'x-1/2, -y-1/2, z-1/2'

loop_
_atom_site_label
_atom_site_type_symbol
_atom_site_fract_x
_atom_site_fract_y
_atom_site_fract_z
_atom_site_U_iso_or_equiv
_atom_site_adp_type
_atom_site_occupancy
_atom_site_symmetry_multiplicity
_atom_site_calc_flag
_atom_site_refinement_flags
_atom_site_disorder_assembly
_atom_site_disorder_group
Si1 Si 0.48175(7) 0.39846(10) 0.18811(2) 0.0273(3) Uani 0.6635(18) 1 d P A 1
C16 C 0.3616(5) 0.2176(7) 0.17285(14) 0.0669(17) Uani 0.6635(18) 1 d P A 1
H16A H 0.3083 0.2605 0.1492 0.100 Uiso 0.6635(18) 1 calc PR A 1
H16B H 0.3079 0.1946 0.1949 0.100 Uiso 0.6635(18) 1 calc PR A 1
H16C H 0.4051 0.1022 0.1663 0.100 Uiso 0.6635(18) 1 calc PR A 1
C17 C 0.5925(5) 0.3365(9) 0.24035(17) 0.0336(12) Uani 0.6635(18) 1 d P A 1
H17A H 0.6134 0.2035 0.2408 0.050 Uiso 0.6635(18) 1 calc PR A 1
H17B H 0.5453 0.3671 0.2636 0.050 Uiso 0.6635(18) 1 calc PR A 1
H17C H 0.6714 0.4095 0.2414 0.050 Uiso 0.6635(18) 1 calc PR A 1
C18 C 0.4064(2) 0.6346(5) 0.19223(8) 0.0342(7) Uani 0.6635(18) 1 d PU A 1
C19 C 0.3365(11) 0.6939(12) 0.1514(3) 0.049(2) Uani 0.6635(18) 1 d PU A 1
H19A H 0.2690 0.6039 0.1436 0.073 Uiso 0.6635(18) 1 calc PR A 1
H19B H 0.3975 0.6976 0.1308 0.073 Uiso 0.6635(18) 1 calc PR A 1
H19C H 0.2989 0.8177 0.1541 0.073 Uiso 0.6635(18) 1 calc PR A 1
C20 C 0.3099(8) 0.6332(10) 0.2239(2) 0.059(2) Uani 0.6635(18) 1 d PU A 1
H20A H 0.3532 0.6011 0.2500 0.088 Uiso 0.6635(18) 1 calc PR A 1
H20B H 0.2435 0.5409 0.2165 0.088 Uiso 0.6635(18) 1 calc PR A 1
H20C H 0.2711 0.7568 0.2253 0.088 Uiso 0.6635(18) 1 calc PR A 1
C21 C 0.5102(3) 0.7792(4) 0.20426(10) 0.0464(8) Uani 0.6635(18) 1 d PU A 1
H21A H 0.4711 0.9022 0.2063 0.070 Uiso 0.6635(18) 1 calc PR A 1
H21B H 0.5720 0.7826 0.1839 0.070 Uiso 0.6635(18) 1 calc PR A 1
H21C H 0.5538 0.7450 0.2303 0.070 Uiso 0.6635(18) 1 calc PR A 1
O5 O 0.86611(9) 0.28193(14) -0.01716(3) 0.0195(2) Uani 1 1 d . . .
O4 O 0.92211(10) 0.20348(17) 0.04680(3) 0.0269(3) Uani 1 1 d . . .
O1 O 0.68693(10) 0.71974(14) 0.09017(3) 0.0234(3) Uani 1 1 d . . .
O2 O 0.51824(9) 0.55569(14) 0.06940(3) 0.0183(2) Uani 1 1 d . . .
C9 C 0.45356(13) 0.3850(2) 0.06745(4) 0.0163(3) Uani 1 1 d . . .
C23 C 0.84151(13) 0.24589(19) 0.02065(4) 0.0163(3) Uani 1 1 d . . .
O3 O 0.58616(11) 0.41641(15) 0.15277(3) 0.0258(3) Uani 1 1 d . . .
C4 C 0.52018(13) 0.2188(2) 0.06764(4) 0.0153(3) Uani 1 1 d . . .
C1 C 0.64161(13) 0.5665(2) 0.08605(4) 0.0166(3) Uani 1 1 d . A .
C8 C 0.32173(14) 0.3922(2) 0.06440(4) 0.0199(3) Uani 1 1 d . . .
H8 H 0.2784 0.5084 0.0636 0.024 Uiso 1 1 calc R . .
C3 C 0.66316(13) 0.22911(19) 0.06825(4) 0.0148(3) Uani 1 1 d . A .
H3 H 0.7006 0.1083 0.0783 0.018 Uiso 1 1 calc R . .
C6 C 0.31839(14) 0.0574(2) 0.06414(4) 0.0226(3) Uani 1 1 d . . .
H6 H 0.2718 -0.0560 0.0637 0.027 Uiso 1 1 calc R . .
C5 C 0.45128(14) 0.0536(2) 0.06631(4) 0.0190(3) Uani 1 1 d . . .
H5 H 0.4948 -0.0624 0.0669 0.023 Uiso 1 1 calc R . .
C24 C 0.99784(13) 0.2604(2) -0.02730(5) 0.0204(3) Uani 1 1 d . . .
H24A H 1.0313 0.1368 -0.0186 0.025 Uiso 1 1 calc R . .
H24B H 1.0526 0.3577 -0.0138 0.025 Uiso 1 1 calc R . .
C22 C 0.70036(13) 0.2626(2) 0.02527(4) 0.0179(3) Uani 1 1 d . . .
H22A H 0.6543 0.1719 0.0071 0.022 Uiso 1 1 calc R . .
H22B H 0.6718 0.3888 0.0166 0.022 Uiso 1 1 calc R . .
C7 C 0.25403(14) 0.2260(2) 0.06261(4) 0.0229(3) Uani 1 1 d . . .
H7 H 0.1635 0.2278 0.0603 0.027 Uiso 1 1 calc R . .
C2 C 0.71268(13) 0.38701(19) 0.09660(4) 0.0155(3) Uani 1 1 d . . .
H2 H 0.8039 0.4085 0.0916 0.019 Uiso 1 1 calc R A .
C14 C 0.86004(16) 0.0746(2) 0.14836(5) 0.0305(4) Uani 1 1 d U A .
H14A H 0.8756 0.0814 0.1196 0.037 Uiso 1 1 calc R . .
H14B H 0.8669 -0.0574 0.1568 0.037 Uiso 1 1 calc R . .
C10 C 0.70855(15) 0.3521(2) 0.14294(4) 0.0211(3) Uani 1 1 d U A .
C15 C 0.72637(15) 0.1462(2) 0.15409(4) 0.0229(3) Uani 1 1 d U . .
H15A H 0.7088 0.1289 0.1825 0.027 Uiso 1 1 calc R A .
H15B H 0.6636 0.0711 0.1373 0.027 Uiso 1 1 calc R . .
C11 C 0.81297(18) 0.4676(2) 0.16614(5) 0.0351(4) Uani 1 1 d U . .
H11A H 0.8072 0.5979 0.1565 0.042 Uiso 1 1 calc R A .
H11B H 0.7973 0.4680 0.1949 0.042 Uiso 1 1 calc R . .
C13 C 0.96019(19) 0.1896(3) 0.17292(6) 0.0450(5) Uani 1 1 d U . .
H13A H 1.0464 0.1449 0.1678 0.054 Uiso 1 1 calc R A .
H13B H 0.9494 0.1738 0.2019 0.054 Uiso 1 1 calc R . .
C25 C 0.99650(16) 0.2789(3) -0.07171(5) 0.0402(5) Uani 1 1 d . . .
H25A H 0.9430 0.1808 -0.0846 0.060 Uiso 1 1 calc R . .
H25B H 1.0836 0.2671 -0.0798 0.060 Uiso 1 1 calc R . .
H25C H 0.9620 0.4010 -0.0800 0.060 Uiso 1 1 calc R . .
C12 C 0.94758(18) 0.3953(3) 0.16178(6) 0.0452(5) Uani 1 1 d U A .
H12A H 0.9687 0.4125 0.1337 0.054 Uiso 1 1 calc R . .
H12B H 1.0092 0.4686 0.1793 0.054 Uiso 1 1 calc R . .
Si1B Si 0.55555(12) 0.49062(18) 0.19691(3) 0.0184(5) Uani 0.3365(18) 1 d P A 2
C16B C 0.6173(5) 0.7319(6) 0.20608(15) 0.0285(12) Uani 0.3365(18) 1 d P A 2
H16D H 0.7077 0.7266 0.2156 0.043 Uiso 0.3365(18) 1 calc PR A 2
H16E H 0.5693 0.7924 0.2264 0.043 Uiso 0.3365(18) 1 calc PR A 2
H16F H 0.6072 0.8032 0.1810 0.043 Uiso 0.3365(18) 1 calc PR A 2
C17B C 0.5471(8) 0.327(2) 0.2356(4) 0.034(2) Uani 0.3365(18) 1 d P A 2
H17D H 0.5517 0.2011 0.2245 0.051 Uiso 0.3365(18) 1 calc PR A 2
H17E H 0.4665 0.3423 0.2479 0.051 Uiso 0.3365(18) 1 calc PR A 2
H17F H 0.6185 0.3464 0.2559 0.051 Uiso 0.3365(18) 1 calc PR A 2
C18B C 0.3775(5) 0.4977(8) 0.18918(14) 0.0258(11) Uani 0.3365(18) 1 d PU A 2
C19B C 0.3261(6) 0.2989(10) 0.1762(2) 0.0264(15) Uani 0.3365(18) 1 d PU A 2
H19D H 0.2344 0.3060 0.1685 0.040 Uiso 0.3365(18) 1 calc PR A 2
H19E H 0.3417 0.2121 0.1987 0.040 Uiso 0.3365(18) 1 calc PR A 2
H19F H 0.3704 0.2548 0.1533 0.040 Uiso 0.3365(18) 1 calc PR A 2
C20B C 0.3351(17) 0.644(2) 0.1569(6) 0.025(2) Uani 0.3365(18) 1 d PU A 2
H20D H 0.2425 0.6366 0.1508 0.037 Uiso 0.3365(18) 1 calc PR A 2
H20E H 0.3778 0.6194 0.1325 0.037 Uiso 0.3365(18) 1 calc PR A 2
H20F H 0.3580 0.7687 0.1670 0.037 Uiso 0.3365(18) 1 calc PR A 2
C21B C 0.3175(16) 0.5570(15) 0.2286(5) 0.038(2) Uani 0.3365(18) 1 d PU A 2
H21D H 0.3526 0.6776 0.2377 0.057 Uiso 0.3365(18) 1 calc PR A 2
H21E H 0.3375 0.4632 0.2494 0.057 Uiso 0.3365(18) 1 calc PR A 2
H21F H 0.2248 0.5674 0.2233 0.057 Uiso 0.3365(18) 1 calc PR A 2

loop_
_atom_site_aniso_label
_atom_site_aniso_U_11
_atom_site_aniso_U_22
_atom_site_aniso_U_33
_atom_site_aniso_U_23
_atom_site_aniso_U_13
_atom_site_aniso_U_12
Si1 0.0338(5) 0.0290(4) 0.0211(4) -0.0090(3) 0.0147(3) -0.0124(4)
C16 0.082(4) 0.078(4) 0.047(2) -0.028(3) 0.042(3) -0.059(3)
C17 0.058(4) 0.031(2) 0.0122(17) 0.0026(14) 0.004(3) 0.001(2)
C18 0.0264(14) 0.0475(19) 0.0292(14) -0.0206(13) 0.0038(11) 0.0048(13)
C19 0.047(3) 0.061(6) 0.037(4) -0.017(4) -0.003(2) 0.018(4)
C20 0.033(2) 0.111(6) 0.033(3) -0.028(4) 0.0043(19) 0.012(4)
C21 0.051(2) 0.0288(16) 0.058(2) -0.0175(14) -0.0063(15) 0.0068(14)
O5 0.0124(5) 0.0249(6) 0.0216(5) 0.0012(4) 0.0047(4) 0.0003(4)
O4 0.0156(5) 0.0402(7) 0.0248(6) 0.0047(5) 0.0005(4) 0.0074(5)
O1 0.0212(6) 0.0156(6) 0.0337(6) 0.0018(5) 0.0033(4) -0.0023(4)
O2 0.0148(5) 0.0155(5) 0.0245(5) 0.0028(4) 0.0006(4) 0.0016(4)
C9 0.0158(7) 0.0194(8) 0.0137(7) 0.0008(6) 0.0014(5) -0.0008(6)
C23 0.0158(7) 0.0139(7) 0.0196(7) -0.0024(6) 0.0033(6) 0.0001(6)
O3 0.0348(6) 0.0232(6) 0.0207(6) -0.0003(5) 0.0099(5) -0.0014(5)
C4 0.0143(7) 0.0206(8) 0.0109(6) -0.0004(5) 0.0009(5) -0.0002(6)
C1 0.0158(7) 0.0182(8) 0.0162(7) 0.0011(6) 0.0038(5) -0.0004(6)
C8 0.0161(7) 0.0264(8) 0.0174(7) 0.0000(6) 0.0011(6) 0.0042(6)
C3 0.0121(7) 0.0153(7) 0.0169(7) 0.0002(6) 0.0004(5) 0.0010(6)
C6 0.0204(8) 0.0272(9) 0.0205(8) -0.0060(6) 0.0028(6) -0.0089(7)
C5 0.0192(8) 0.0192(8) 0.0186(7) -0.0031(6) 0.0010(6) -0.0015(6)
C24 0.0111(7) 0.0205(8) 0.0306(8) -0.0003(6) 0.0076(6) -0.0003(6)
C22 0.0134(7) 0.0231(8) 0.0173(7) -0.0014(6) 0.0010(5) 0.0024(6)
C7 0.0125(7) 0.0376(9) 0.0185(7) -0.0039(7) 0.0013(6) -0.0022(7)
C2 0.0131(7) 0.0159(7) 0.0172(7) 0.0016(6) -0.0005(5) -0.0013(6)
C14 0.0293(8) 0.0288(8) 0.0318(9) 0.0129(7) -0.0064(7) 0.0018(6)
C10 0.0279(7) 0.0184(7) 0.0167(7) 0.0007(6) 0.0001(6) -0.0033(6)
C15 0.0316(7) 0.0202(7) 0.0162(7) 0.0042(6) -0.0021(6) -0.0040(6)
C11 0.0531(9) 0.0266(8) 0.0229(8) 0.0036(7) -0.0134(7) -0.0149(6)
C13 0.0374(9) 0.0489(9) 0.0447(11) 0.0204(9) -0.0201(8) -0.0082(8)
C25 0.0199(9) 0.0691(14) 0.0332(10) 0.0033(9) 0.0123(7) -0.0034(9)
C12 0.0392(8) 0.0454(9) 0.0461(11) 0.0167(9) -0.0261(8) -0.0202(8)
Si1B 0.0201(8) 0.0185(8) 0.0161(6) -0.0037(5) -0.0013(5) -0.0005(6)
C16B 0.042(3) 0.018(2) 0.025(3) -0.0050(19) -0.005(2) -0.004(2)
C17B 0.023(4) 0.055(5) 0.023(4) -0.015(3) 0.002(4) -0.016(4)
C18B 0.028(3) 0.029(3) 0.022(2) -0.010(2) 0.0062(19) 0.011(2)
C19B 0.012(2) 0.046(4) 0.021(3) 0.000(3) 0.000(2) 0.002(3)
C20B 0.023(4) 0.028(5) 0.023(5) -0.006(4) 0.000(3) 0.015(4)
C21B 0.032(4) 0.055(6) 0.027(4) -0.006(4) 0.008(3) 0.009(5)

loop_
_atom_type_symbol
_atom_type_description
_atom_type_scat_dispersion_real
_atom_type_scat_dispersion_imag
_atom_type_scat_source
C C 0.0033 0.0016 'International Tables Vol C Tables 4.2.6.8 and 6.1.1.4'
H H 0.0000 0.0000 'International Tables Vol C Tables 4.2.6.8 and 6.1.1.4'
O O 0.0106 0.0060 'International Tables Vol C Tables 4.2.6.8 and 6.1.1.4'
Si Si 0.0817 0.0704 'International Tables Vol C Tables 4.2.6.8 and 6.1.1.4'

loop_
_geom_angle_atom_site_label_1
_geom_angle_atom_site_label_2
_geom_angle_atom_site_label_3
_geom_angle
O3 Si1 C16 109.29(14)
O3 Si1 C18 106.61(11)
C16 Si1 C18 111.7(2)
O3 Si1 C17 104.71(18)
C16 Si1 C17 114.0(2)
C18 Si1 C17 110.1(2)
C20 C18 C21 108.8(4)
C20 C18 C19 108.4(5)
C21 C18 C19 108.6(5)
C20 C18 Si1 110.7(3)
C21 C18 Si1 109.44(19)
C19 C18 Si1 110.8(4)
C23 O5 C24 117.38(11)
C1 O2 C9 120.55(11)
C8 C9 C4 122.50(13)
C8 C9 O2 116.78(13)
C4 C9 O2 120.70(12)
O4 C23 O5 123.72(13)
O4 C23 C22 125.80(13)
O5 C23 C22 110.47(11)
C10 O3 Si1B 124.27(10)
C10 O3 Si1 142.00(10)
Si1B O3 Si1 36.74(5)
C9 C4 C5 118.26(13)
C9 C4 C3 117.57(12)
C5 C4 C3 124.15(13)
O1 C1 O2 116.83(13)
O1 C1 C2 124.57(13)
O2 C1 C2 118.56(12)
C9 C8 C7 118.57(14)
C9 C8 H8 120.7
C7 C8 H8 120.7
C4 C3 C22 109.01(11)
C4 C3 C2 109.39(11)
C22 C3 C2 111.09(11)
C4 C3 H3 109.1
C22 C3 H3 109.1
C2 C3 H3 109.1
C7 C6 C5 120.26(14)
C7 C6 H6 119.9
C5 C6 H6 119.9
C4 C5 C6 120.23(14)
C4 C5 H5 119.9
C6 C5 H5 119.9
O5 C24 C25 106.87(12)
O5 C24 H24A 110.3
C25 C24 H24A 110.3
O5 C24 H24B 110.3
C25 C24 H24B 110.3
H24A C24 H24B 108.6
C23 C22 C3 114.24(11)
C23 C22 H22A 108.7
C3 C22 H22A 108.7
C23 C22 H22B 108.7
C3 C22 H22B 108.7
H22A C22 H22B 107.6
C6 C7 C8 120.12(13)
C6 C7 H7 119.9
C8 C7 H7 119.9
C1 C2 C3 110.31(11)
C1 C2 C10 108.13(11)
C3 C2 C10 116.93(11)
C1 C2 H2 107.0
C3 C2 H2 107.0
C10 C2 H2 107.0
C15 C14 C13 110.73(15)
C15 C14 H14A 109.5
C13 C14 H14A 109.5
C15 C14 H14B 109.5
C13 C14 H14B 109.5
H14A C14 H14B 108.1
O3 C10 C15 110.47(12)
O3 C10 C11 109.27(13)
C15 C10 C11 109.29(13)
O3 C10 C2 105.83(11)
C15 C10 C2 112.34(12)
C11 C10 C2 109.56(12)
C14 C15 C10 112.98(13)
C14 C15 H15A 109.0
C10 C15 H15A 109.0
C14 C15 H15B 109.0
C10 C15 H15B 109.0
H15A C15 H15B 107.8
C12 C11 C10 113.51(15)
C12 C11 H11A 108.9
C10 C11 H11A 108.9
C12 C11 H11B 108.9
C10 C11 H11B 108.9
H11A C11 H11B 107.7
C14 C13 C12 110.51(14)
C14 C13 H13A 109.5
C12 C13 H13A 109.5
C14 C13 H13B 109.5
C12 C13 H13B 109.5
H13A C13 H13B 108.1
C24 C25 H25A 109.5
C24 C25 H25B 109.5
H25A C25 H25B 109.5
C24 C25 H25C 109.5
H25A C25 H25C 109.5
H25B C25 H25C 109.5
C13 C12 C11 111.64(16)
C13 C12 H12A 109.3
C11 C12 H12A 109.3
C13 C12 H12B 109.3
C11 C12 H12B 109.3
H12A C12 H12B 108.0
O3 Si1B C17B 118.4(5)
O3 Si1B C16B 111.16(18)
C17B Si1B C16B 122.6(4)
O3 Si1B C18B 98.88(16)
C17B Si1B C18B 90.5(3)
C16B Si1B C18B 109.2(3)
Si1B C16B H16D 109.5
Si1B C16B H16E 109.5
H16D C16B H16E 109.5
Si1B C16B H16F 109.5
H16D C16B H16F 109.5
H16E C16B H16F 109.5
Si1B C17B H17D 109.5
Si1B C17B H17E 109.5
H17D C17B H17E 109.5
Si1B C17B H17F 109.5
H17D C17B H17F 109.5
H17E C17B H17F 109.5
C20B C18B C21B 106.8(8)
C20B C18B C19B 110.6(8)
C21B C18B C19B 109.0(7)
C20B C18B Si1B 110.1(7)
C21B C18B Si1B 111.1(7)
C19B C18B Si1B 109.3(3)
C18B C19B H19D 109.5
C18B C19B H19E 109.5
H19D C19B H19E 109.5
C18B C19B H19F 109.5
H19D C19B H19F 109.5
H19E C19B H19F 109.5
C18B C20B H20D 109.5
C18B C20B H20E 109.5
H20D C20B H20E 109.5
C18B C20B H20F 109.5
H20D C20B H20F 109.5
H20E C20B H20F 109.5
C18B C21B H21D 109.5
C18B C21B H21E 109.5
H21D C21B H21E 109.5
C18B C21B H21F 109.5
H21D C21B H21F 109.5
H21E C21B H21F 109.5

loop_
_geom_bond_atom_site_label_1
_geom_bond_atom_site_label_2
_geom_bond_distance
Si1 O3 1.6831(12)
Si1 C16 1.854(4)
Si1 C18 1.882(3)
Si1 C17 2.067(5)
C16 H16A 0.9800
C16 H16B 0.9800
C16 H16C 0.9800
C17 H17A 0.9800
C17 H17B 0.9800
C17 H17C 0.9800
C18 C20 1.525(9)
C18 C21 1.537(4)
C18 C19 1.555(11)
C19 H19A 0.9800
C19 H19B 0.9800
C19 H19C 0.9800
C20 H20A 0.9800
C20 H20B 0.9800
C20 H20C 0.9800
C21 H21A 0.9800
C21 H21B 0.9800
C21 H21C 0.9800
O5 C23 1.3360(17)
O5 C24 1.4623(17)
O4 C23 1.2060(17)
O1 C1 1.2029(17)
O2 C1 1.3722(17)
O2 C9 1.4014(17)
C9 C8 1.384(2)
C9 C4 1.384(2)
C23 C22 1.5109(19)
O3 C10 1.4318(19)
O3 Si1B 1.6258(15)
C4 C5 1.389(2)
C4 C3 1.5051(19)
C1 C2 1.5174(19)
C8 C7 1.389(2)
C8 H8 0.9500
C3 C22 1.5389(19)
C3 C2 1.5409(19)
C3 H3 1.0000
C6 C7 1.386(2)
C6 C5 1.395(2)
C6 H6 0.9500
C5 H5 0.9500
C24 C25 1.489(2)
C24 H24A 0.9900
C24 H24B 0.9900
C22 H22A 0.9900
C22 H22B 0.9900
C7 H7 0.9500
C2 C10 1.5729(19)
C2 H2 1.0000
C14 C15 1.525(2)
C14 C13 1.525(2)
C14 H14A 0.9900
C14 H14B 0.9900
C10 C15 1.533(2)
C10 C11 1.535(2)
C15 H15A 0.9900
C15 H15B 0.9900
C11 C12 1.527(3)
C11 H11A 0.9900
C11 H11B 0.9900
C13 C12 1.527(3)
C13 H13A 0.9900
C13 H13B 0.9900
C25 H25A 0.9800
C25 H25B 0.9800
C25 H25C 0.9800
C12 H12A 0.9900
C12 H12B 0.9900
Si1B C17B 1.754(14)
Si1B C16B 1.867(5)
Si1B C18B 1.871(5)
C16B H16D 0.9800
C16B H16E 0.9800
C16B H16F 0.9800
C17B H17D 0.9800
C17B H17E 0.9800
C17B H17F 0.9800
C18B C20B 1.544(16)
C18B C21B 1.565(16)
C18B C19B 1.575(9)
C19B H19D 0.9800
C19B H19E 0.9800
C19B H19F 0.9800
C20B H20D 0.9800
C20B H20E 0.9800
C20B H20F 0.9800
C21B H21D 0.9800
C21B H21E 0.9800
C21B H21F 0.9800
